data_7007157
loop_
_publ_author_name
'Stephenson, Maria D.'
'Hardie, Michaele J.'

_publ_section_title
;
 Coordination and hydrogen bonded network structures of Cu(II) with
 mixed ligands: a hybrid hydrogen bonded material, an infinite sandwich
 arrangement, and a 3-D net.
;
_journal_issue 28
_journal_name_full 'Dalton transactions (Cambridge, England : 2003)'
_journal_page_first 3407
_journal_page_last 3417
_journal_paper_doi 10.1039/b600357e
_journal_year 2006
_chemical_formula_sum 'C26 H20 Br2 Cu N4 O6'
_chemical_formula_weight 707.82
_chemical_name_common
;bromobis(1,10-phenanthroline-5,6-dione)copper(ii) bromide
ethanol clathrate
;
_chemical_name_systematic
;
bromobis(1,10-phenanthroline-5,6-dione)copper(II) bromide ethanol clathrate
;
_space_group_IT_number 60
_symmetry_cell_setting orthorhombic
_symmetry_space_group_name_Hall '-P 2n 2ab'
_symmetry_space_group_name_H-M 'P b c n'
_atom_sites_solution_hydrogens geom
_atom_sites_solution_primary direct
_atom_sites_solution_secondary difmap
_audit_creation_method SHELXL-97
_cell_angle_alpha 90.00
_cell_angle_beta 90.00
_cell_angle_gamma 90.00
_cell_formula_units_Z 4
_cell_length_a 14.4198(4)
_cell_length_b 12.2319(3)
_cell_length_c 14.9169(5)
_cell_measurement_temperature 150(2)
_cell_volume 2631.07(13)
_computing_structure_refinement 'SHELXL-97 (Sheldrick, 1997)'
_computing_structure_solution 'SHELXS-97 (Sheldrick, 1990)'
_diffrn_ambient_temperature 150(2)
_diffrn_measured_fraction_theta_full 0.997
_diffrn_measured_fraction_theta_max 0.997
_diffrn_measurement_device_type CCD
_diffrn_radiation_monochromator graphite
_diffrn_radiation_source 'fine-focus sealed tube'
_diffrn_radiation_type MoK\a
_diffrn_radiation_wavelength 0.71073
_diffrn_reflns_av_R_equivalents 0.0745
_diffrn_reflns_av_sigmaI/netI 0.0572
_diffrn_reflns_limit_h_max 18
_diffrn_reflns_limit_h_min -18
_diffrn_reflns_limit_k_max 15
_diffrn_reflns_limit_k_min -15
_diffrn_reflns_limit_l_max 18
_diffrn_reflns_limit_l_min -19
_diffrn_reflns_number 15900
_diffrn_reflns_theta_full 27.46
_diffrn_reflns_theta_max 27.46
_diffrn_reflns_theta_min 2.58
_exptl_absorpt_coefficient_mu 3.917
_exptl_absorpt_correction_type multi-scan
_exptl_crystal_colour green
_exptl_crystal_density_diffrn 1.787
_exptl_crystal_density_method 'not measured'
_exptl_crystal_description plate
_exptl_crystal_F_000 1404
_exptl_crystal_size_max 0.26
_exptl_crystal_size_mid 0.17
_exptl_crystal_size_min 0.04
_refine_diff_density_max 1.444
_refine_diff_density_min -1.361
_refine_diff_density_rms 0.181
_refine_ls_extinction_method none
_refine_ls_goodness_of_fit_ref 1.069
_refine_ls_hydrogen_treatment constr
_refine_ls_matrix_type full
_refine_ls_number_parameters 184
_refine_ls_number_reflns 3000
_refine_ls_number_restraints 0
_refine_ls_restrained_S_all 1.069
_refine_ls_R_factor_all 0.0888
_refine_ls_R_factor_gt 0.0522
_refine_ls_shift/su_max 0.008
_refine_ls_shift/su_mean 0.001
_refine_ls_structure_factor_coef Fsqd
_refine_ls_weighting_details 'calc w=1/[\s^2^(Fo^2^)+(0.1000P)^2^+0.0000P] where P=(Fo^2^+2Fc^2^)/3'
_refine_ls_weighting_scheme calc
_refine_ls_wR_factor_gt 0.1480
_refine_ls_wR_factor_ref 0.1693
_reflns_number_gt 1974
_reflns_number_total 3000
_reflns_threshold_expression >2sigma(I)
_cod_data_source_file b600357e.txt
_cod_data_source_block complex_3
_cod_depositor_comments
;
The following automatic conversions were performed:
'_symmetry_cell_setting' value 'Orthorhombic' changed to 'orthorhombic'
according to '/home/saulius/struct/CIF-dictionaries/cif_core.dic'
dictionary named 'cif_core.dic' version 2.4.1 from
2010-06-29.

'_exptl_absorpt_correction_type' value 'multiscan' changed to
'multi-scan' according to
'/home/saulius/struct/CIF-dictionaries/cif_core.dic' dictionary named
'cif_core.dic' version 2.4.1 from 2010-06-29.

Automatic conversion script
Id: cif_fix_enum 1527 2010-12-29 10:47:43Z saulius 
;
_cod_original_sg_symbol_H-M Pbcn
_cod_database_code 7007157

loop_
_symmetry_equiv_pos_as_xyz
'x, y, z'
'-x+1/2, -y+1/2, z+1/2'
'x+1/2, -y+1/2, -z'
'-x, y, -z+1/2'
'-x, -y, -z'
'x-1/2, y-1/2, -z-1/2'
'-x-1/2, y-1/2, z'
'x, -y, z-1/2'

loop_
_atom_site_label
_atom_site_type_symbol
_atom_site_fract_x
_atom_site_fract_y
_atom_site_fract_z
_atom_site_U_iso_or_equiv
_atom_site_adp_type
_atom_site_occupancy
_atom_site_symmetry_multiplicity
_atom_site_calc_flag
_atom_site_refinement_flags
_atom_site_disorder_assembly
_atom_site_disorder_group
Br1 Br 0.0000 0.50759(5) 0.2500 0.0328(2) Uani 1 2 d S . .
Br2 Br 0.02956(9) -0.01486(10) 0.00257(9) 0.0555(4) Uani 0.50 1 d P . .
Cu1 Cu 0.0000 0.30883(6) 0.2500 0.0280(2) Uani 1 2 d S . .
O15 O 0.2378(2) 0.1650(3) -0.0952(2) 0.0487(9) Uani 1 1 d . . .
O16 O 0.3028(2) 0.0221(3) 0.0307(3) 0.0493(9) Uani 1 1 d . . .
O20 O 0.3311(4) 0.3109(4) 0.0892(3) 0.0859(14) Uani 1 1 d . . .
H20 H 0.3577 0.3516 0.0519 0.103 Uiso 1 1 calc R . .
N1 N 0.0246(2) 0.3038(3) 0.1194(2) 0.0288(8) Uani 1 1 d . . .
N10 N 0.1135(2) 0.1987(3) 0.2487(2) 0.0300(8) Uani 1 1 d . . .
C2 C -0.0218(3) 0.3604(4) 0.0574(3) 0.0316(9) Uani 1 1 d . . .
H2 H -0.0742 0.4022 0.0752 0.038 Uiso 1 1 calc R . .
C3 C 0.0041(3) 0.3602(4) -0.0320(3) 0.0342(10) Uani 1 1 d . . .
H3 H -0.0302 0.4012 -0.0747 0.041 Uiso 1 1 calc R . .
C4 C 0.0799(3) 0.3000(3) -0.0582(3) 0.0359(10) Uani 1 1 d . . .
H4 H 0.0996 0.3008 -0.1190 0.043 Uiso 1 1 calc R . .
C5 C 0.2057(3) 0.1660(4) -0.0206(3) 0.0375(10) Uani 1 1 d . . .
C6 C 0.2453(3) 0.0898(4) 0.0521(3) 0.0384(11) Uani 1 1 d . . .
C7 C 0.2532(3) 0.0483(4) 0.2172(3) 0.0399(11) Uani 1 1 d . . .
H7 H 0.3007 -0.0039 0.2065 0.048 Uiso 1 1 calc R . .
C8 C 0.2232(3) 0.0683(4) 0.3031(3) 0.0408(11) Uani 1 1 d . . .
H8 H 0.2502 0.0312 0.3526 0.049 Uiso 1 1 calc R . .
C9 C 0.1527(3) 0.1438(4) 0.3160(3) 0.0368(10) Uani 1 1 d . . .
H9 H 0.1315 0.1569 0.3753 0.044 Uiso 1 1 calc R . .
C11 C 0.0976(3) 0.2423(3) 0.0937(3) 0.0286(9) Uani 1 1 d . . .
C12 C 0.1434(3) 0.1800(3) 0.1647(3) 0.0302(9) Uani 1 1 d . . .
C13 C 0.1272(3) 0.2384(3) 0.0047(3) 0.0315(9) Uani 1 1 d . . .
C14 C 0.2135(3) 0.1052(3) 0.1460(3) 0.0348(10) Uani 1 1 d . . .
C21 C 0.3776(7) 0.3183(7) 0.1741(6) 0.131(4) Uani 1 1 d . . .
H21A H 0.4277 0.3722 0.1701 0.197 Uiso 1 1 calc R . .
H21B H 0.4036 0.2468 0.1899 0.197 Uiso 1 1 calc R . .
H21C H 0.3333 0.3410 0.2203 0.197 Uiso 1 1 calc R . .

loop_
_atom_site_aniso_label
_atom_site_aniso_U_11
_atom_site_aniso_U_22
_atom_site_aniso_U_33
_atom_site_aniso_U_23
_atom_site_aniso_U_13
_atom_site_aniso_U_12
Br1 0.0445(4) 0.0334(4) 0.0204(3) 0.000 0.0017(2) 0.000
Br2 0.0830(11) 0.0372(7) 0.0462(6) -0.0020(5) -0.0062(8) -0.0116(7)
Cu1 0.0335(4) 0.0333(5) 0.0173(4) 0.000 -0.0002(3) 0.000
O15 0.061(2) 0.052(2) 0.0337(18) -0.0035(16) 0.0224(16) 0.0017(16)
O16 0.050(2) 0.0407(19) 0.057(2) -0.0014(17) 0.0203(17) 0.0063(15)
O20 0.101(4) 0.068(3) 0.088(4) 0.004(3) 0.022(3) 0.021(2)
N1 0.0336(17) 0.034(2) 0.0191(17) 0.0020(14) -0.0015(14) 0.0005(14)
N10 0.0308(18) 0.032(2) 0.0273(18) 0.0001(15) -0.0022(14) -0.0001(14)
C2 0.033(2) 0.036(2) 0.026(2) 0.0011(19) -0.0036(17) 0.0008(18)
C3 0.041(2) 0.037(3) 0.024(2) 0.0017(19) -0.0040(18) -0.0026(19)
C4 0.049(3) 0.038(2) 0.021(2) -0.0025(18) 0.0037(19) -0.009(2)
C5 0.041(3) 0.032(2) 0.040(3) -0.004(2) 0.014(2) -0.0024(19)
C6 0.037(3) 0.034(2) 0.044(3) -0.003(2) 0.013(2) -0.0009(18)
C7 0.034(2) 0.034(3) 0.052(3) 0.008(2) 0.001(2) 0.0007(19)
C8 0.041(3) 0.040(3) 0.041(3) 0.011(2) -0.007(2) 0.001(2)
C9 0.041(2) 0.040(3) 0.030(2) 0.005(2) -0.0036(19) -0.0056(19)
C11 0.032(2) 0.029(2) 0.024(2) -0.0030(16) 0.0014(17) -0.0012(17)
C12 0.032(2) 0.032(2) 0.027(2) -0.0012(17) -0.0025(17) -0.0025(17)
C13 0.041(2) 0.029(2) 0.025(2) -0.0024(17) 0.0029(17) -0.0041(18)
C14 0.035(2) 0.033(2) 0.037(2) 0.0037(19) 0.010(2) 0.0016(17)
C21 0.143(8) 0.118(8) 0.133(8) -0.043(6) 0.027(7) 0.058(6)

loop_
_atom_type_symbol
_atom_type_description
_atom_type_scat_dispersion_real
_atom_type_scat_dispersion_imag
_atom_type_scat_source
C C 0.0033 0.0016 'International Tables Vol C Tables 4.2.6.8 and 6.1.1.4'
H H 0.0000 0.0000 'International Tables Vol C Tables 4.2.6.8 and 6.1.1.4'
N N 0.0061 0.0033 'International Tables Vol C Tables 4.2.6.8 and 6.1.1.4'
O O 0.0106 0.0060 'International Tables Vol C Tables 4.2.6.8 and 6.1.1.4'
Cu Cu 0.3201 1.2651 'International Tables Vol C Tables 4.2.6.8 and 6.1.1.4'
Br Br -0.2901 2.4595 'International Tables Vol C Tables 4.2.6.8 and 6.1.1.4'

loop_
_geom_angle_atom_site_label_1
_geom_angle_atom_site_label_2
_geom_angle_atom_site_label_3
_geom_angle
_geom_angle_site_symmetry_1
_geom_angle_site_symmetry_3
_geom_angle_publ_flag
N1 Cu1 N1 176.4(2) 4 . ?
N1 Cu1 N10 80.39(13) 4 4 ?
N1 Cu1 N10 97.33(13) . 4 ?
N1 Cu1 N10 97.33(13) 4 . ?
N1 Cu1 N10 80.39(13) . . ?
N10 Cu1 N10 101.07(19) 4 . ?
N1 Cu1 Br1 91.78(10) 4 . ?
N1 Cu1 Br1 91.78(10) . . ?
N10 Cu1 Br1 129.46(10) 4 . ?
N10 Cu1 Br1 129.46(10) . . ?
C2 N1 C11 118.9(4) . . ?
C2 N1 Cu1 125.1(3) . . ?
C11 N1 Cu1 115.9(3) . . ?
C9 N10 C12 118.6(4) . . ?
C9 N10 Cu1 129.9(3) . . ?
C12 N10 Cu1 111.4(3) . . ?
N1 C2 C3 122.0(4) . . ?
C4 C3 C2 119.4(4) . . ?
C3 C4 C13 119.4(4) . . ?
O15 C5 C13 122.2(4) . . ?
O15 C5 C6 120.1(4) . . ?
C13 C5 C6 117.7(4) . . ?
O16 C6 C14 123.0(4) . . ?
O16 C6 C5 118.8(4) . . ?
C14 C6 C5 118.2(4) . . ?
C8 C7 C14 119.6(4) . . ?
C7 C8 C9 118.6(4) . . ?
N10 C9 C8 122.8(4) . . ?
N1 C11 C13 121.9(4) . . ?
N1 C11 C12 115.9(3) . . ?
C13 C11 C12 122.2(4) . . ?
N10 C12 C14 122.2(4) . . ?
N10 C12 C11 116.1(4) . . ?
C14 C12 C11 121.7(4) . . ?
C4 C13 C11 118.4(4) . . ?
C4 C13 C5 121.9(4) . . ?
C11 C13 C5 119.7(4) . . ?
C7 C14 C12 118.3(4) . . ?
C7 C14 C6 122.0(4) . . ?
C12 C14 C6 119.7(4) . . ?

loop_
_geom_bond_atom_site_label_1
_geom_bond_atom_site_label_2
_geom_bond_distance
_geom_bond_site_symmetry_2
_geom_bond_publ_flag
Br1 Cu1 2.4312(9) . ?
Br2 Br2 0.930(2) 5 ?
Cu1 N1 1.981(3) 4 ?
Cu1 N1 1.981(3) . ?
Cu1 N10 2.119(4) 4 ?
Cu1 N10 2.119(4) . ?
O15 C5 1.206(5) . ?
O16 C6 1.215(5) . ?
O20 C21 1.437(10) . ?
N1 C2 1.336(5) . ?
N1 C11 1.349(5) . ?
N10 C9 1.335(5) . ?
N10 C12 1.345(5) . ?
C2 C3 1.385(6) . ?
C3 C4 1.374(6) . ?
C4 C13 1.384(6) . ?
C5 C13 1.485(6) . ?
C5 C6 1.540(6) . ?
C6 C14 1.487(6) . ?
C7 C8 1.374(7) . ?
C7 C14 1.392(6) . ?
C8 C9 1.386(6) . ?
C11 C13 1.395(5) . ?
C11 C12 1.463(6) . ?
C12 C14 1.392(6) . ?
